data_4078787
loop_
_publ_author_name
'Hudej, Rosana'
'Kljun, Jakob'
'Kandioller, Wolfgang'
'Repnik, Ur\<ska'
'Turk, Boris'
'Hartinger, Christian G.'
'Keppler, Bernhard K.'
'Miklav\<ci\<c, Damijan'
'Turel, Iztok'

_publ_section_title
;
 Synthesis and Biological Evaluation of the Thionated Antibacterial Agent
 Nalidixic Acid and Its Organoruthenium(II) Complex
;
_journal_issue 16
_journal_name_full Organometallics
_journal_page_first 5867
_journal_paper_doi 10.1021/om300424w
_journal_volume 31
_journal_year 2012
_chemical_formula_moiety 'C12 H12 N2 O2 S'
_chemical_formula_sum 'C12 H12 N2 O2 S'
_chemical_formula_weight 248.30
_chemical_name_common 'thionalidixic acid'
_chemical_name_systematic
;
1-Ehyl-7-methyl-4-thioxo-1,4-dihydro-1,8-naphtyridine-3-carboxylic acid
;
_space_group_IT_number 2
_symmetry_cell_setting triclinic
_symmetry_space_group_name_Hall '-P 1'
_symmetry_space_group_name_H-M 'P -1'
_atom_sites_solution_hydrogens geom
_atom_sites_solution_primary direct
_atom_sites_solution_secondary difmap
_audit_creation_method SHELXL-97
_cell_angle_alpha 105.309(2)
_cell_angle_beta 90.376(2)
_cell_angle_gamma 111.183(2)
_cell_formula_units_Z 2
_cell_length_a 7.6028(3)
_cell_length_b 8.6374(3)
_cell_length_c 10.0720(2)
_cell_measurement_reflns_used 2442
_cell_measurement_temperature 298(2)
_cell_measurement_theta_max 27.48
_cell_measurement_theta_min 0.41
_cell_volume 591.00(4)
_computing_cell_refinement 'DENZO-SMN (Otwinovski & Minor, 1997)'
_computing_data_collection 'Collect (Nonius, 2000)'
_computing_data_reduction 'DENZO-SMN (Otwinovski & Minor, 1997)'
_computing_structure_refinement 'SHELXL-97 (Sheldrick, 2008)'
_computing_structure_solution 'SIR92 (Altomare et al., 1993)'
_diffrn_ambient_temperature 298(2)
_diffrn_measured_fraction_theta_full 0.978
_diffrn_measured_fraction_theta_max 0.978
_diffrn_measurement_device_type
;
Nonius KappaCCD area-detector diffractometer
;
_diffrn_measurement_method '\p and \w scans'
_diffrn_radiation_monochromator graphite
_diffrn_radiation_source 'fine-focus sealed tube'
_diffrn_radiation_type MoK\a
_diffrn_radiation_wavelength 0.71073
_diffrn_reflns_av_R_equivalents 0.0159
_diffrn_reflns_av_sigmaI/netI 0.0266
_diffrn_reflns_limit_h_max 9
_diffrn_reflns_limit_h_min -9
_diffrn_reflns_limit_k_max 11
_diffrn_reflns_limit_k_min -11
_diffrn_reflns_limit_l_max 11
_diffrn_reflns_limit_l_min -13
_diffrn_reflns_number 4731
_diffrn_reflns_theta_full 27.38
_diffrn_reflns_theta_max 27.38
_diffrn_reflns_theta_min 3.10
_exptl_absorpt_coefficient_mu 0.265
_exptl_absorpt_correction_T_max 0.9740
_exptl_absorpt_correction_T_min 0.9490
_exptl_absorpt_correction_type multi-scan
_exptl_absorpt_process_details 'SCALEPACK (Otwinowski & Minor, 1997)'
_exptl_crystal_colour yellow
_exptl_crystal_density_diffrn 1.395
_exptl_crystal_density_method 'not measured'
_exptl_crystal_description prism
_exptl_crystal_F_000 260
_exptl_crystal_size_max 0.20
_exptl_crystal_size_mid 0.15
_exptl_crystal_size_min 0.10
_refine_diff_density_max 0.221
_refine_diff_density_min -0.209
_refine_diff_density_rms 0.037
_refine_ls_extinction_method none
_refine_ls_goodness_of_fit_ref 1.015
_refine_ls_hydrogen_treatment constr
_refine_ls_matrix_type full
_refine_ls_number_parameters 157
_refine_ls_number_reflns 2618
_refine_ls_number_restraints 0
_refine_ls_restrained_S_all 1.015
_refine_ls_R_factor_all 0.0508
_refine_ls_R_factor_gt 0.0423
_refine_ls_shift/su_max 0.001
_refine_ls_shift/su_mean 0.000
_refine_ls_structure_factor_coef Fsqd
_refine_ls_weighting_details 'calc w=1/[\s^2^(Fo^2^)+(0.0718P)^2^+0.1297P] where P=(Fo^2^+2Fc^2^)/3'
_refine_ls_weighting_scheme calc
_refine_ls_wR_factor_gt 0.1175
_refine_ls_wR_factor_ref 0.1256
_reflns_number_gt 2241
_reflns_number_total 2618
_reflns_threshold_expression >2\s(I)
_cod_data_source_file om300424w_si_001.cif
_cod_data_source_block k1827
_cod_depositor_comments 'Adding full bibliography for 4078787--4078790.cif.'
_cod_original_cell_volume 591.00(3)
_cod_database_code 4078787

loop_
_symmetry_equiv_pos_as_xyz
'x, y, z'
'-x, -y, -z'

loop_
_atom_site_label
_atom_site_type_symbol
_atom_site_fract_x
_atom_site_fract_y
_atom_site_fract_z
_atom_site_U_iso_or_equiv
_atom_site_adp_type
_atom_site_occupancy
_atom_site_symmetry_multiplicity
_atom_site_calc_flag
_atom_site_refinement_flags
S1 S 0.78617(7) 0.40903(6) 1.19083(4) 0.05810(19) Uani 1 1 d .
N2 N 0.49885(18) 0.30475(17) 0.69419(13) 0.0465(3) Uani 1 1 d .
N3 N 0.70605(17) 0.58077(15) 0.81384(12) 0.0412(3) Uani 1 1 d .
O4 O 1.0322(2) 0.7699(2) 1.27178(14) 0.0752(4) Uani 1 1 d .
H4 H 0.9674 0.6701 1.2705 0.113 Uiso 1 1 calc R
O5 O 1.0650(3) 0.93837(19) 1.14007(18) 0.0943(6) Uani 1 1 d .
C6 C 0.8214(2) 0.6917(2) 0.92570(15) 0.0448(3) Uani 1 1 d .
H6 H 0.8849 0.8055 0.9241 0.054 Uiso 1 1 calc R
C7 C 0.6104(2) 0.40955(18) 0.81155(15) 0.0394(3) Uani 1 1 d .
C8 C 0.6352(2) 0.35838(19) 0.92921(15) 0.0422(3) Uani 1 1 d .
C9 C 0.7601(2) 0.47846(19) 1.05181(14) 0.0410(3) Uani 1 1 d .
C10 C 0.6853(2) 0.6388(2) 0.69027(16) 0.0512(4) Uani 1 1 d .
H10A H 0.7162 0.7629 0.7190 0.061 Uiso 1 1 calc R
H10B H 0.5543 0.5827 0.6487 0.061 Uiso 1 1 calc R
C11 C 0.8532(2) 0.64906(19) 1.04466(15) 0.0430(3) Uani 1 1 d .
C12 C 0.5304(3) 0.1836(2) 0.9190(2) 0.0627(5) Uani 1 1 d .
H12 H 0.5390 0.1408 0.9933 0.075 Uiso 1 1 calc R
C13 C 0.2775(3) 0.0251(3) 0.5574(2) 0.0746(6) Uani 1 1 d .
H13A H 0.1481 0.0101 0.5705 0.112 Uiso 1 1 calc R
H13B H 0.2893 -0.0857 0.5344 0.112 Uiso 1 1 calc R
H13C H 0.3147 0.0769 0.4835 0.112 Uiso 1 1 calc R
C14 C 0.8122(3) 0.5972(3) 0.5841(2) 0.0765(6) Uani 1 1 d .
H14A H 0.9424 0.6569 0.6236 0.115 Uiso 1 1 calc R
H14B H 0.7924 0.6337 0.5050 0.115 Uiso 1 1 calc R
H14C H 0.7827 0.4746 0.5560 0.115 Uiso 1 1 calc R
C15 C 0.9911(3) 0.7971(2) 1.15537(18) 0.0574(4) Uani 1 1 d .
C16 C 0.4036(2) 0.1407(2) 0.68867(19) 0.0552(4) Uani 1 1 d .
C17 C 0.4163(3) 0.0767(2) 0.8006(2) 0.0709(6) Uani 1 1 d .
H17 H 0.3467 -0.0389 0.7943 0.085 Uiso 1 1 calc R

loop_
_atom_site_aniso_label
_atom_site_aniso_U_11
_atom_site_aniso_U_22
_atom_site_aniso_U_33
_atom_site_aniso_U_23
_atom_site_aniso_U_13
_atom_site_aniso_U_12
S1 0.0735(3) 0.0648(3) 0.0411(3) 0.0226(2) -0.00024(19) 0.0266(2)
N2 0.0463(7) 0.0420(7) 0.0417(7) 0.0040(5) -0.0084(5) 0.0115(5)
N3 0.0441(7) 0.0391(6) 0.0344(6) 0.0112(5) -0.0042(5) 0.0085(5)
O4 0.0869(10) 0.0723(9) 0.0425(7) 0.0062(6) -0.0253(6) 0.0104(8)
O5 0.1162(13) 0.0486(8) 0.0787(10) 0.0118(7) -0.0485(9) -0.0087(8)
C6 0.0469(8) 0.0381(7) 0.0397(8) 0.0094(6) -0.0056(6) 0.0062(6)
C7 0.0391(7) 0.0380(7) 0.0367(7) 0.0069(5) -0.0021(5) 0.0122(6)
C8 0.0471(8) 0.0382(7) 0.0396(7) 0.0102(6) -0.0013(6) 0.0149(6)
C9 0.0427(8) 0.0468(8) 0.0350(7) 0.0107(6) 0.0023(6) 0.0194(6)
C10 0.0581(10) 0.0504(9) 0.0400(8) 0.0181(7) -0.0090(7) 0.0111(7)
C11 0.0444(8) 0.0419(8) 0.0348(7) 0.0058(6) -0.0057(6) 0.0110(6)
C12 0.0783(12) 0.0424(9) 0.0607(11) 0.0195(8) -0.0132(9) 0.0120(8)
C13 0.0753(13) 0.0537(10) 0.0681(13) -0.0052(9) -0.0250(10) 0.0102(9)
C14 0.0770(13) 0.1081(17) 0.0502(10) 0.0396(11) 0.0092(9) 0.0295(12)
C15 0.0627(11) 0.0503(10) 0.0447(9) 0.0041(7) -0.0154(8) 0.0117(8)
C16 0.0557(10) 0.0406(8) 0.0557(10) 0.0003(7) -0.0124(7) 0.0124(7)
C17 0.0835(13) 0.0351(8) 0.0767(13) 0.0131(8) -0.0183(10) 0.0047(8)

loop_
_atom_type_symbol
_atom_type_description
_atom_type_scat_dispersion_real
_atom_type_scat_dispersion_imag
_atom_type_scat_source
C C 0.0033 0.0016 'International Tables Vol C Tables 4.2.6.8 and 6.1.1.4'
H H 0.0000 0.0000 'International Tables Vol C Tables 4.2.6.8 and 6.1.1.4'
N N 0.0061 0.0033 'International Tables Vol C Tables 4.2.6.8 and 6.1.1.4'
O O 0.0106 0.0060 'International Tables Vol C Tables 4.2.6.8 and 6.1.1.4'
S S 0.1246 0.1234 'International Tables Vol C Tables 4.2.6.8 and 6.1.1.4'

loop_
_geom_angle_atom_site_label_1
_geom_angle_atom_site_label_2
_geom_angle_atom_site_label_3
_geom_angle
C16 N2 C7 117.84(14)
C6 N3 C7 119.58(12)
C6 N3 C10 120.08(12)
C7 N3 C10 120.30(12)
N3 C6 C11 124.34(14)
N2 C7 N3 116.11(13)
N2 C7 C8 125.01(14)
N3 C7 C8 118.88(13)
C7 C8 C12 115.15(14)
C7 C8 C9 121.95(13)
C12 C8 C9 122.90(14)
C11 C9 C8 115.41(12)
C11 C9 S1 124.64(11)
C8 C9 S1 119.96(11)
N3 C10 C14 111.87(14)
C6 C11 C9 119.83(13)
C6 C11 C15 113.88(14)
C9 C11 C15 126.29(14)
C17 C12 C8 120.19(17)
O5 C15 O4 119.50(16)
O5 C15 C11 121.84(16)
O4 C15 C11 118.66(16)
N2 C16 C17 121.80(15)
N2 C16 C13 117.37(17)
C17 C16 C13 120.82(17)
C12 C17 C16 119.99(17)

loop_
_geom_bond_atom_site_label_1
_geom_bond_atom_site_label_2
_geom_bond_distance
S1 C9 1.6986(15)
N2 C16 1.324(2)
N2 C7 1.3426(19)
N3 C6 1.3290(19)
N3 C7 1.3860(18)
N3 C10 1.4864(18)
O4 C15 1.312(2)
O5 C15 1.197(2)
C6 C11 1.387(2)
C7 C8 1.403(2)
C8 C12 1.404(2)
C8 C9 1.449(2)
C9 C11 1.407(2)
C10 C14 1.504(3)
C11 C15 1.497(2)
C12 C17 1.362(3)
C13 C16 1.503(2)
C16 C17 1.397(3)

loop_
_cod_related_entry_id
_cod_related_entry_database
_cod_related_entry_code
1 ChemSpider 30659845
